data_4124119
loop_
_publ_author_name
'Zwijnenburg, M.A.'
'Bell, R.G.'
'Cora, F.'

_publ_section_title
;
 Isomorphism of anhydrous tetrahedral halides and silicon chalcogenides:
 energy landscape of crystalline Be F2, Be Cl3, Si O2, and Si S2
;
_journal_name_full 'Journal of the American Chemical Society'
_journal_page_first 11082
_journal_page_last 11087
_journal_volume 130
_journal_year 2008
_chemical_formula_sum 'Be F2'
_space_group_IT_number 15
_symmetry_space_group_name_Hall '-C 2yc'
_symmetry_space_group_name_H-M 'C 1 2/c 1'
_cell_angle_alpha 90
_cell_angle_beta 120.02
_cell_angle_gamma 90
_cell_formula_units_Z 16
_cell_length_a 6.97192
_cell_length_b 12.02685
_cell_length_c 6.96194
_cell_volume 505.449
_citation_journal_id_ASTM JACSAT
_cod_data_source_file Zwijnenburg_JACSAT_2008_1549.cif
_cod_data_source_block Be1F2
_cod_original_cell_volume 505.4493
_cod_original_formula_sum 'Be1 F2'
_cod_database_code 4124119

loop_
_symmetry_equiv_pos_as_xyz
x,y,z
-x,y,-z+1/2
-x,-y,-z
x,-y,z-1/2
x+1/2,y+1/2,z
-x+1/2,y+1/2,-z+1/2
-x+1/2,-y+1/2,-z
x+1/2,-y+1/2,z-1/2

loop_
_atom_site_label
_atom_site_type_symbol
_atom_site_fract_x
_atom_site_fract_y
_atom_site_fract_z
_atom_site_occupancy
_atom_site_U_iso_or_equiv
Be2 Be+2 -0.494856 0.158541 -0.461605 1 0.0
F5 F-1 0.011053 0.212034 0.482707 1 0.0
F1 F-1 0 0.256085 0 0.5 0.0
F3 F-1 0.274976 0.120641 -0.051015 1 0.0
F2 F-1 0.5 0.12146 -0.25 1 0.0
Be1 Be+2 0.141484 0.107488 0.072694 1 0.0
F4 F-1 0.307365 0.107014 0.327423 1 0.0
